data_7002355
loop_
_publ_author_name
'Jia, Wenli'
'Chen, Xuanhua'
'Guo, Rongwei'
'Sui-Seng, Christine'
'Amoroso, Dino'
'Lough, Alan J.'
'Abdur-Rashid, Kamaluddin'

_publ_section_title
;
 Aminophosphine ligands R2P(CH2)nNH2 and ruthenium hydrogenation
 catalysts RuCl2(R2P(CH2)nNH2)2
;
_journal_issue 39
_journal_name_full 'Dalton Transactions'
_journal_page_first 8301
_journal_page_last 8307
_journal_paper_doi 10.1039/b911459a
_journal_year 2009
_chemical_formula_moiety 'C16 H40 Cl2 N2 P2 Ru'
_chemical_formula_sum 'C16 H40 Cl2 N2 P2 Ru'
_chemical_formula_weight 494.41
_chemical_name_systematic
;
?
;
_space_group_IT_number 14
_symmetry_cell_setting monoclinic
_symmetry_space_group_name_Hall '-P 2ybc'
_symmetry_space_group_name_H-M 'P 1 21/c 1'
_atom_sites_solution_hydrogens geom
_atom_sites_solution_primary direct
_atom_sites_solution_secondary difmap
_audit_creation_method SHELXL-97
_cell_angle_alpha 90.00
_cell_angle_beta 104.992(2)
_cell_angle_gamma 90.00
_cell_formula_units_Z 4
_cell_length_a 11.4627(3)
_cell_length_b 13.1649(6)
_cell_length_c 15.2297(5)
_cell_measurement_reflns_used 13589
_cell_measurement_temperature 150(1)
_cell_measurement_theta_max 27.51
_cell_measurement_theta_min 2.8
_cell_volume 2220.01(14)
_computing_cell_refinement 'Denzo-SMN (Otwinowski & Minor, 1997)'
_computing_data_collection 'Collect (Nonius B.V., 1997-2002)'
_computing_data_reduction Denzo-SMN
_computing_molecular_graphics 'SHELXTL V6.1'
_computing_publication_material 'SHELXTL V6.1'
_computing_structure_refinement 'SHELXTL V6.1(Sheldrick, 2001)'
_computing_structure_solution 'SIR-92 (Altomare et al., 1994)'
_diffrn_ambient_temperature 150(2)
_diffrn_detector_area_resol_mean 9
_diffrn_measured_fraction_theta_full 0.992
_diffrn_measured_fraction_theta_max 0.992
_diffrn_measurement_device_type 'Bruker-Nonius KappaCCD'
_diffrn_measurement_method '\f scans and \w scans with \k offsets'
_diffrn_radiation_monochromator graphite
_diffrn_radiation_source 'fine-focus sealed tube'
_diffrn_radiation_type MoK\a
_diffrn_radiation_wavelength 0.71073
_diffrn_reflns_av_R_equivalents 0.0544
_diffrn_reflns_av_sigmaI/netI 0.0725
_diffrn_reflns_limit_h_max 14
_diffrn_reflns_limit_h_min -14
_diffrn_reflns_limit_k_max 17
_diffrn_reflns_limit_k_min -17
_diffrn_reflns_limit_l_max 19
_diffrn_reflns_limit_l_min -19
_diffrn_reflns_number 13589
_diffrn_reflns_theta_full 27.51
_diffrn_reflns_theta_max 27.51
_diffrn_reflns_theta_min 2.77
_diffrn_standards_number 0
_exptl_absorpt_coefficient_mu 1.093
_exptl_absorpt_correction_T_max 0.882
_exptl_absorpt_correction_T_min 0.745
_exptl_absorpt_correction_type multi-scan
_exptl_absorpt_process_details
;
multi-scan from symmetry-related measurements
Sortav (Blessing 1995)
;
_exptl_crystal_colour orange
_exptl_crystal_density_diffrn 1.479
_exptl_crystal_density_method 'not measured'
_exptl_crystal_description needle
_exptl_crystal_F_000 1032
_exptl_crystal_size_max 0.37
_exptl_crystal_size_mid 0.17
_exptl_crystal_size_min 0.12
_refine_diff_density_max 1.617
_refine_diff_density_min -1.246
_refine_diff_density_rms 0.154
_refine_ls_extinction_method none
_refine_ls_goodness_of_fit_ref 1.079
_refine_ls_hydrogen_treatment constr
_refine_ls_matrix_type full
_refine_ls_number_parameters 216
_refine_ls_number_reflns 5063
_refine_ls_number_restraints 0
_refine_ls_restrained_S_all 1.079
_refine_ls_R_factor_all 0.0812
_refine_ls_R_factor_gt 0.0466
_refine_ls_shift/su_max 0.000
_refine_ls_shift/su_mean 0.000
_refine_ls_structure_factor_coef Fsqd
_refine_ls_weighting_details 'calc w=1/[\s^2^(Fo^2^)+(0.0532P)^2^+0.8121P] where P=(Fo^2^+2Fc^2^)/3'
_refine_ls_weighting_scheme calc
_refine_ls_wR_factor_gt 0.1022
_refine_ls_wR_factor_ref 0.1189
_reflns_number_gt 3568
_reflns_number_total 5063
_reflns_threshold_expression I>2\s(I)
_cod_data_source_file b911459a.txt
_cod_data_source_block k07110
_cod_depositor_comments
;
The following automatic conversions were performed:
'_symmetry_cell_setting' value 'Monoclinic' changed to 'monoclinic'
according to '/home/saulius/struct/CIF-dictionaries/cif_core.dic'
dictionary named 'cif_core.dic' version 2.4.1 from 2010-06-29.

Automatic conversion script
Id: cif_fix_enum 1527 2010-12-29 10:47:43Z saulius 
;
_cod_original_sg_symbol_H-M 'P 21/c'
_cod_database_code 7002355

loop_
_symmetry_equiv_pos_as_xyz
'x, y, z'
'-x, y+1/2, -z+1/2'
'-x, -y, -z'
'x, -y-1/2, z-1/2'

loop_
_atom_site_label
_atom_site_type_symbol
_atom_site_fract_x
_atom_site_fract_y
_atom_site_fract_z
_atom_site_U_iso_or_equiv
_atom_site_adp_type
_atom_site_occupancy
_atom_site_symmetry_multiplicity
_atom_site_calc_flag
_atom_site_refinement_flags
_atom_site_disorder_assembly
_atom_site_disorder_group
Ru1 Ru 0.19969(3) 0.04327(2) 0.16186(2) 0.01432(12) Uani 1 1 d . . .
Cl1 Cl 0.31907(9) 0.19527(8) 0.17159(7) 0.0236(2) Uani 1 1 d . . .
Cl2 Cl 0.05780(8) -0.09657(8) 0.11513(7) 0.0188(2) Uani 1 1 d . . .
P1 P 0.14909(9) 0.06364(8) 0.29727(7) 0.0159(2) Uani 1 1 d . . .
P2 P 0.37078(9) -0.05274(8) 0.19291(7) 0.0167(2) Uani 1 1 d . . .
N1 N 0.0469(3) 0.1438(3) 0.1103(2) 0.0168(7) Uani 1 1 d . . .
H1C H 0.0749 0.2091 0.1089 0.020 Uiso 1 1 calc R . .
H1D H 0.0090 0.1253 0.0516 0.020 Uiso 1 1 calc R . .
N2 N 0.2212(3) 0.0432(2) 0.0238(2) 0.0177(7) Uani 1 1 d . . .
H2C H 0.1466 0.0342 -0.0161 0.021 Uiso 1 1 calc R . .
H2D H 0.2494 0.1058 0.0121 0.021 Uiso 1 1 calc R . .
C1 C 0.0249(3) 0.1581(3) 0.2641(3) 0.0211(9) Uani 1 1 d . . .
H1A H -0.0312 0.1502 0.3034 0.025 Uiso 1 1 calc R . .
H1B H 0.0586 0.2277 0.2725 0.025 Uiso 1 1 calc R . .
C2 C -0.0430(3) 0.1423(3) 0.1654(3) 0.0211(9) Uani 1 1 d . . .
H2A H -0.0859 0.0763 0.1580 0.025 Uiso 1 1 calc R . .
H2B H -0.1032 0.1970 0.1452 0.025 Uiso 1 1 calc R . .
C3 C 0.4168(3) -0.0374(3) 0.0852(3) 0.0226(10) Uani 1 1 d . . .
H3A H 0.4623 0.0267 0.0867 0.027 Uiso 1 1 calc R . .
H3B H 0.4697 -0.0944 0.0778 0.027 Uiso 1 1 calc R . .
C4 C 0.3041(4) -0.0358(3) 0.0060(3) 0.0236(10) Uani 1 1 d . . .
H4A H 0.3263 -0.0204 -0.0513 0.028 Uiso 1 1 calc R . .
H4B H 0.2640 -0.1030 -0.0004 0.028 Uiso 1 1 calc R . .
C5 C 0.2379(3) 0.1240(3) 0.4048(3) 0.0226(9) Uani 1 1 d . . .
H5A H 0.2901 0.0697 0.4408 0.027 Uiso 1 1 calc R . .
C6 C 0.1567(4) 0.1631(4) 0.4635(3) 0.0282(10) Uani 1 1 d . . .
H6A H 0.2065 0.1796 0.5245 0.042 Uiso 1 1 calc R . .
H6B H 0.0980 0.1105 0.4679 0.042 Uiso 1 1 calc R . .
H6C H 0.1138 0.2242 0.4356 0.042 Uiso 1 1 calc R . .
C7 C 0.3225(4) 0.2092(4) 0.3909(3) 0.0328(11) Uani 1 1 d . . .
H7A H 0.3675 0.2356 0.4502 0.049 Uiso 1 1 calc R . .
H7B H 0.2748 0.2641 0.3553 0.049 Uiso 1 1 calc R . .
H7C H 0.3792 0.1825 0.3583 0.049 Uiso 1 1 calc R . .
C8 C 0.0822(4) -0.0513(3) 0.3390(3) 0.0208(9) Uani 1 1 d . . .
H8A H 0.0860 -0.1062 0.2945 0.025 Uiso 1 1 calc R . .
C9 C 0.1543(4) -0.0927(3) 0.4319(3) 0.0252(10) Uani 1 1 d . . .
H9A H 0.1167 -0.1555 0.4457 0.038 Uiso 1 1 calc R . .
H9B H 0.1546 -0.0421 0.4792 0.038 Uiso 1 1 calc R . .
H9C H 0.2376 -0.1067 0.4299 0.038 Uiso 1 1 calc R . .
C10 C -0.0515(4) -0.0429(4) 0.3373(3) 0.0315(11) Uani 1 1 d . . .
H10A H -0.0808 -0.1091 0.3519 0.047 Uiso 1 1 calc R . .
H10B H -0.0978 -0.0217 0.2766 0.047 Uiso 1 1 calc R . .
H10C H -0.0614 0.0074 0.3822 0.047 Uiso 1 1 calc R . .
C11 C 0.3781(3) -0.1925(3) 0.2102(3) 0.0210(9) Uani 1 1 d . . .
H11A H 0.4653 -0.2110 0.2329 0.025 Uiso 1 1 calc R . .
C12 C 0.3152(4) -0.2267(3) 0.2827(3) 0.0284(10) Uani 1 1 d . . .
H12A H 0.3312 -0.2990 0.2958 0.043 Uiso 1 1 calc R . .
H12B H 0.2280 -0.2158 0.2604 0.043 Uiso 1 1 calc R . .
H12C H 0.3464 -0.1872 0.3384 0.043 Uiso 1 1 calc R . .
C13 C 0.3267(4) -0.2546(3) 0.1232(3) 0.0307(11) Uani 1 1 d . . .
H13A H 0.3324 -0.3272 0.1378 0.046 Uiso 1 1 calc R . .
H13B H 0.3730 -0.2399 0.0789 0.046 Uiso 1 1 calc R . .
H13C H 0.2418 -0.2363 0.0974 0.046 Uiso 1 1 calc R . .
C14 C 0.5072(3) -0.0047(4) 0.2780(3) 0.0220(9) Uani 1 1 d . . .
H14A H 0.5030 0.0712 0.2749 0.026 Uiso 1 1 calc R . .
C15 C 0.6279(3) -0.0346(3) 0.2601(3) 0.0262(10) Uani 1 1 d . . .
H15A H 0.6942 -0.0072 0.3084 0.039 Uiso 1 1 calc R . .
H15B H 0.6326 -0.0070 0.2014 0.039 Uiso 1 1 calc R . .
H15C H 0.6341 -0.1088 0.2590 0.039 Uiso 1 1 calc R . .
C16 C 0.5076(4) -0.0337(4) 0.3750(3) 0.0291(11) Uani 1 1 d . . .
H16A H 0.5658 0.0088 0.4179 0.044 Uiso 1 1 calc R . .
H16B H 0.5305 -0.1053 0.3856 0.044 Uiso 1 1 calc R . .
H16C H 0.4268 -0.0234 0.3839 0.044 Uiso 1 1 calc R . .

loop_
_atom_site_aniso_label
_atom_site_aniso_U_11
_atom_site_aniso_U_22
_atom_site_aniso_U_33
_atom_site_aniso_U_23
_atom_site_aniso_U_13
_atom_site_aniso_U_12
Ru1 0.01207(17) 0.01711(19) 0.01346(18) 0.00043(14) 0.00274(12) -0.00020(13)
Cl1 0.0230(5) 0.0208(6) 0.0243(6) 0.0027(4) 0.0013(4) -0.0060(4)
Cl2 0.0168(5) 0.0208(5) 0.0174(5) -0.0010(4) 0.0022(4) -0.0028(4)
P1 0.0148(5) 0.0192(6) 0.0132(5) -0.0012(4) 0.0029(4) 0.0006(4)
P2 0.0121(5) 0.0213(6) 0.0162(5) -0.0004(5) 0.0029(4) 0.0009(4)
N1 0.0149(16) 0.0213(18) 0.0131(17) 0.0028(15) 0.0016(13) 0.0029(14)
N2 0.0164(16) 0.0234(19) 0.0135(18) 0.0039(15) 0.0042(14) 0.0023(15)
C1 0.021(2) 0.022(2) 0.021(2) -0.0048(18) 0.0062(17) 0.0052(18)
C2 0.0131(19) 0.028(2) 0.021(2) -0.0004(19) 0.0021(16) 0.0056(18)
C3 0.015(2) 0.029(3) 0.024(2) 0.000(2) 0.0064(17) 0.0036(19)
C4 0.020(2) 0.036(3) 0.016(2) -0.002(2) 0.0064(17) 0.002(2)
C5 0.022(2) 0.025(2) 0.019(2) -0.0014(19) 0.0014(17) -0.0039(19)
C6 0.032(2) 0.032(3) 0.021(2) -0.007(2) 0.0060(19) -0.001(2)
C7 0.033(2) 0.040(3) 0.023(3) -0.009(2) 0.003(2) -0.014(2)
C8 0.026(2) 0.019(2) 0.018(2) -0.0029(18) 0.0065(18) -0.0018(18)
C9 0.029(2) 0.025(2) 0.023(2) 0.004(2) 0.0083(19) 0.001(2)
C10 0.023(2) 0.043(3) 0.030(3) 0.007(2) 0.0080(19) -0.007(2)
C11 0.018(2) 0.019(2) 0.027(2) -0.0028(19) 0.0070(17) 0.0031(18)
C12 0.031(2) 0.021(2) 0.035(3) 0.004(2) 0.013(2) -0.003(2)
C13 0.029(2) 0.020(2) 0.040(3) -0.010(2) 0.003(2) 0.004(2)
C14 0.016(2) 0.025(2) 0.023(2) 0.004(2) 0.0018(17) 0.0010(19)
C15 0.017(2) 0.032(3) 0.027(3) 0.000(2) 0.0015(18) 0.001(2)
C16 0.019(2) 0.041(3) 0.024(3) 0.000(2) -0.0001(18) -0.002(2)

loop_
_atom_type_symbol
_atom_type_description
_atom_type_scat_dispersion_real
_atom_type_scat_dispersion_imag
_atom_type_scat_source
C C 0.0033 0.0016 'International Tables Vol C Tables 4.2.6.8 and 6.1.1.4'
H H 0.0000 0.0000 'International Tables Vol C Tables 4.2.6.8 and 6.1.1.4'
Cl Cl 0.1484 0.1585 'International Tables Vol C Tables 4.2.6.8 and 6.1.1.4'
N N 0.0061 0.0033 'International Tables Vol C Tables 4.2.6.8 and 6.1.1.4'
P P 0.1023 0.0942 'International Tables Vol C Tables 4.2.6.8 and 6.1.1.4'
Ru Ru -1.2594 0.8363 'International Tables Vol C Tables 4.2.6.8 and 6.1.1.4'

loop_
_geom_angle_atom_site_label_1
_geom_angle_atom_site_label_2
_geom_angle_atom_site_label_3
_geom_angle
_geom_angle_site_symmetry_1
_geom_angle_site_symmetry_3
_geom_angle_publ_flag
N1 Ru1 N2 86.19(12) . . ?
N1 Ru1 P2 169.44(9) . . ?
N2 Ru1 P2 83.91(8) . . ?
N1 Ru1 P1 83.46(9) . . ?
N2 Ru1 P1 169.64(9) . . ?
P2 Ru1 P1 106.39(4) . . ?
N1 Ru1 Cl1 84.74(9) . . ?
N2 Ru1 Cl1 81.68(9) . . ?
P2 Ru1 Cl1 90.19(4) . . ?
P1 Ru1 Cl1 96.84(4) . . ?
N1 Ru1 Cl2 86.55(9) . . ?
N2 Ru1 Cl2 87.22(9) . . ?
P2 Ru1 Cl2 96.61(4) . . ?
P1 Ru1 Cl2 92.63(4) . . ?
Cl1 Ru1 Cl2 166.31(4) . . ?
C1 P1 C5 99.14(19) . . ?
C1 P1 C8 106.22(19) . . ?
C5 P1 C8 102.90(19) . . ?
C1 P1 Ru1 100.82(13) . . ?
C5 P1 Ru1 129.04(13) . . ?
C8 P1 Ru1 115.44(14) . . ?
C11 P2 C3 102.71(19) . . ?
C11 P2 C14 103.8(2) . . ?
C3 P2 C14 101.44(18) . . ?
C11 P2 Ru1 125.72(13) . . ?
C3 P2 Ru1 100.48(13) . . ?
C14 P2 Ru1 118.57(15) . . ?
C2 N1 Ru1 113.5(2) . . ?
C2 N1 H1C 108.9 . . ?
Ru1 N1 H1C 108.9 . . ?
C2 N1 H1D 108.9 . . ?
Ru1 N1 H1D 108.9 . . ?
H1C N1 H1D 107.7 . . ?
C4 N2 Ru1 114.5(2) . . ?
C4 N2 H2C 108.6 . . ?
Ru1 N2 H2C 108.6 . . ?
C4 N2 H2D 108.6 . . ?
Ru1 N2 H2D 108.6 . . ?
H2C N2 H2D 107.6 . . ?
C2 C1 P1 109.7(3) . . ?
C2 C1 H1A 109.7 . . ?
P1 C1 H1A 109.7 . . ?
C2 C1 H1B 109.7 . . ?
P1 C1 H1B 109.7 . . ?
H1A C1 H1B 108.2 . . ?
N1 C2 C1 107.7(3) . . ?
N1 C2 H2A 110.2 . . ?
C1 C2 H2A 110.2 . . ?
N1 C2 H2B 110.2 . . ?
C1 C2 H2B 110.2 . . ?
H2A C2 H2B 108.5 . . ?
C4 C3 P2 108.9(3) . . ?
C4 C3 H3A 109.9 . . ?
P2 C3 H3A 109.9 . . ?
C4 C3 H3B 109.9 . . ?
P2 C3 H3B 109.9 . . ?
H3A C3 H3B 108.3 . . ?
N2 C4 C3 108.5(3) . . ?
N2 C4 H4A 110.0 . . ?
C3 C4 H4A 110.0 . . ?
N2 C4 H4B 110.0 . . ?
C3 C4 H4B 110.0 . . ?
H4A C4 H4B 108.4 . . ?
C7 C5 C6 109.6(4) . . ?
C7 C5 P1 114.3(3) . . ?
C6 C5 P1 112.2(3) . . ?
C7 C5 H5A 106.8 . . ?
C6 C5 H5A 106.8 . . ?
P1 C5 H5A 106.8 . . ?
C5 C6 H6A 109.5 . . ?
C5 C6 H6B 109.5 . . ?
H6A C6 H6B 109.5 . . ?
C5 C6 H6C 109.5 . . ?
H6A C6 H6C 109.5 . . ?
H6B C6 H6C 109.5 . . ?
C5 C7 H7A 109.5 . . ?
C5 C7 H7B 109.5 . . ?
H7A C7 H7B 109.5 . . ?
C5 C7 H7C 109.5 . . ?
H7A C7 H7C 109.5 . . ?
H7B C7 H7C 109.5 . . ?
C10 C8 C9 109.8(3) . . ?
C10 C8 P1 115.5(3) . . ?
C9 C8 P1 115.2(3) . . ?
C10 C8 H8A 105.0 . . ?
C9 C8 H8A 105.0 . . ?
P1 C8 H8A 105.0 . . ?
C8 C9 H9A 109.5 . . ?
C8 C9 H9B 109.5 . . ?
H9A C9 H9B 109.5 . . ?
C8 C9 H9C 109.5 . . ?
H9A C9 H9C 109.5 . . ?
H9B C9 H9C 109.5 . . ?
C8 C10 H10A 109.5 . . ?
C8 C10 H10B 109.5 . . ?
H10A C10 H10B 109.5 . . ?
C8 C10 H10C 109.5 . . ?
H10A C10 H10C 109.5 . . ?
H10B C10 H10C 109.5 . . ?
C12 C11 C13 108.5(3) . . ?
C12 C11 P2 112.4(3) . . ?
C13 C11 P2 114.3(3) . . ?
C12 C11 H11A 107.1 . . ?
C13 C11 H11A 107.1 . . ?
P2 C11 H11A 107.1 . . ?
C11 C12 H12A 109.5 . . ?
C11 C12 H12B 109.5 . . ?
H12A C12 H12B 109.5 . . ?
C11 C12 H12C 109.5 . . ?
H12A C12 H12C 109.5 . . ?
H12B C12 H12C 109.5 . . ?
C11 C13 H13A 109.5 . . ?
C11 C13 H13B 109.5 . . ?
H13A C13 H13B 109.5 . . ?
C11 C13 H13C 109.5 . . ?
H13A C13 H13C 109.5 . . ?
H13B C13 H13C 109.5 . . ?
C16 C14 C15 109.4(3) . . ?
C16 C14 P2 112.3(3) . . ?
C15 C14 P2 115.0(3) . . ?
C16 C14 H14A 106.5 . . ?
C15 C14 H14A 106.5 . . ?
P2 C14 H14A 106.5 . . ?
C14 C15 H15A 109.5 . . ?
C14 C15 H15B 109.5 . . ?
H15A C15 H15B 109.5 . . ?
C14 C15 H15C 109.5 . . ?
H15A C15 H15C 109.5 . . ?
H15B C15 H15C 109.5 . . ?
C14 C16 H16A 109.5 . . ?
C14 C16 H16B 109.5 . . ?
H16A C16 H16B 109.5 . . ?
C14 C16 H16C 109.5 . . ?
H16A C16 H16C 109.5 . . ?
H16B C16 H16C 109.5 . . ?

loop_
_geom_bond_atom_site_label_1
_geom_bond_atom_site_label_2
_geom_bond_distance
_geom_bond_site_symmetry_2
_geom_bond_publ_flag
Ru1 N1 2.174(3) . ?
Ru1 N2 2.179(3) . ?
Ru1 P2 2.2775(10) . ?
Ru1 P1 2.2979(11) . ?
Ru1 Cl1 2.4071(10) . ?
Ru1 Cl2 2.4377(10) . ?
P1 C1 1.859(4) . ?
P1 C5 1.868(4) . ?
P1 C8 1.880(4) . ?
P2 C11 1.858(4) . ?
P2 C3 1.860(4) . ?
P2 C14 1.865(4) . ?
N1 C2 1.487(4) . ?
N1 H1C 0.9200 . ?
N1 H1D 0.9200 . ?
N2 C4 1.480(5) . ?
N2 H2C 0.9200 . ?
N2 H2D 0.9200 . ?
C1 C2 1.518(5) . ?
C1 H1A 0.9900 . ?
C1 H1B 0.9900 . ?
C2 H2A 0.9900 . ?
C2 H2B 0.9900 . ?
C3 C4 1.522(6) . ?
C3 H3A 0.9900 . ?
C3 H3B 0.9900 . ?
C4 H4A 0.9900 . ?
C4 H4B 0.9900 . ?
C5 C7 1.533(6) . ?
C5 C6 1.536(5) . ?
C5 H5A 1.0000 . ?
C6 H6A 0.9800 . ?
C6 H6B 0.9800 . ?
C6 H6C 0.9800 . ?
C7 H7A 0.9800 . ?
C7 H7B 0.9800 . ?
C7 H7C 0.9800 . ?
C8 C10 1.530(5) . ?
C8 C9 1.541(6) . ?
C8 H8A 1.0000 . ?
C9 H9A 0.9800 . ?
C9 H9B 0.9800 . ?
C9 H9C 0.9800 . ?
C10 H10A 0.9800 . ?
C10 H10B 0.9800 . ?
C10 H10C 0.9800 . ?
C11 C12 1.534(5) . ?
C11 C13 1.539(6) . ?
C11 H11A 1.0000 . ?
C12 H12A 0.9800 . ?
C12 H12B 0.9800 . ?
C12 H12C 0.9800 . ?
C13 H13A 0.9800 . ?
C13 H13B 0.9800 . ?
C13 H13C 0.9800 . ?
C14 C16 1.525(6) . ?
C14 C15 1.529(5) . ?
C14 H14A 1.0000 . ?
C15 H15A 0.9800 . ?
C15 H15B 0.9800 . ?
C15 H15C 0.9800 . ?
C16 H16A 0.9800 . ?
C16 H16B 0.9800 . ?
C16 H16C 0.9800 . ?
